data_7018629
loop_
_publ_author_name
'Weiss, Charles J.'
'Groves, Amy N.'
'Mock, Michael T.'
'Dougherty, William G.'
'Kassel, W. Scott'
'Helm, Monte L.'
'Dubois, Daniel L.'
'Bullock, R. Morris'

_publ_section_title
;
 Synthesis and reactivity of molybdenum and tungsten bis(dinitrogen)
 complexes supported by diphosphine chelates containing pendant amines.
;
_journal_issue 15
_journal_name_full 'Dalton transactions (Cambridge, England : 2003)'
_journal_page_first 4517
_journal_page_last 4529
_journal_paper_doi 10.1039/c2dt12224c
_journal_volume 41
_journal_year 2012
_chemical_formula_sum 'C17 H31 Br Mo0.5 N P2'
_chemical_formula_weight 439.25
_chemical_name_systematic
;
?
;
_space_group_IT_number 2
_symmetry_cell_setting triclinic
_symmetry_space_group_name_Hall '-P 1'
_symmetry_space_group_name_H-M 'P -1'
_atom_sites_solution_hydrogens geom
_atom_sites_solution_primary direct
_atom_sites_solution_secondary difmap
_audit_creation_method SHELXL-97
_cell_angle_alpha 73.2370(10)
_cell_angle_beta 84.9840(10)
_cell_angle_gamma 85.1490(10)
_cell_formula_units_Z 2
_cell_length_a 8.8246(4)
_cell_length_b 10.0917(4)
_cell_length_c 11.2789(5)
_cell_measurement_reflns_used 9902
_cell_measurement_temperature 100(2)
_cell_measurement_theta_max 33.17
_cell_measurement_theta_min 2.40
_cell_volume 956.22(7)
_computing_cell_refinement 'Bruker SAINT'
_computing_data_collection 'Bruker APEX2'
_computing_data_reduction 'Bruker SAINT'
_computing_molecular_graphics 'Bruker SHELXTL'
_computing_publication_material 'Bruker SHELXTL'
_computing_structure_refinement 'SHELXL-97 (Sheldrick, 2008)'
_computing_structure_solution 'SHELXS-97 (Sheldrick, 2008)'
_diffrn_ambient_temperature 100(2)
_diffrn_measured_fraction_theta_full 0.999
_diffrn_measured_fraction_theta_max 0.989
_diffrn_measurement_device_type 'Bruker APEX-II CCD'
_diffrn_measurement_method '\f and \w scans'
_diffrn_radiation_monochromator graphite
_diffrn_radiation_source 'fine-focus sealed tube'
_diffrn_radiation_type MoK\a
_diffrn_radiation_wavelength 0.71073
_diffrn_reflns_av_R_equivalents 0.0170
_diffrn_reflns_av_sigmaI/netI 0.0185
_diffrn_reflns_limit_h_max 13
_diffrn_reflns_limit_h_min -13
_diffrn_reflns_limit_k_max 15
_diffrn_reflns_limit_k_min -15
_diffrn_reflns_limit_l_max 17
_diffrn_reflns_limit_l_min -17
_diffrn_reflns_number 23040
_diffrn_reflns_theta_full 25.00
_diffrn_reflns_theta_max 33.19
_diffrn_reflns_theta_min 2.11
_exptl_absorpt_coefficient_mu 2.626
_exptl_absorpt_correction_T_max 0.6787
_exptl_absorpt_correction_T_min 0.5597
_exptl_absorpt_correction_type multi-scan
_exptl_absorpt_process_details SADABS
_exptl_crystal_colour orange
_exptl_crystal_density_diffrn 1.526
_exptl_crystal_density_method 'not measured'
_exptl_crystal_description block
_exptl_crystal_F_000 452
_exptl_crystal_size_max 0.25
_exptl_crystal_size_mid 0.20
_exptl_crystal_size_min 0.16
_refine_diff_density_max 0.508
_refine_diff_density_min -0.359
_refine_diff_density_rms 0.061
_refine_ls_extinction_method none
_refine_ls_goodness_of_fit_ref 1.028
_refine_ls_hydrogen_treatment constr
_refine_ls_matrix_type full
_refine_ls_number_parameters 220
_refine_ls_number_reflns 7248
_refine_ls_number_restraints 38
_refine_ls_restrained_S_all 1.025
_refine_ls_R_factor_all 0.0236
_refine_ls_R_factor_gt 0.0187
_refine_ls_shift/su_max 0.002
_refine_ls_shift/su_mean 0.000
_refine_ls_structure_factor_coef Fsqd
_refine_ls_weighting_details 'calc w=1/[\s^2^(Fo^2^)+(0.0232P)^2^+0.2565P] where P=(Fo^2^+2Fc^2^)/3'
_refine_ls_weighting_scheme calc
_refine_ls_wR_factor_gt 0.0451
_refine_ls_wR_factor_ref 0.0468
_reflns_number_gt 6484
_reflns_number_total 7248
_reflns_threshold_expression >2sigma(I)
_cod_data_source_file c2dt12224c.txt
_cod_data_source_block trans-MoBr2(PEtNBnPEt)2_(1)
_cod_depositor_comments
;
The following automatic conversions were performed:

'_symmetry_cell_setting' value 'Triclinic' changed to 'triclinic'
according to /home/saulius/struct/CIF-dictionaries/cif_core.dic
dictionary named 'cif_core.dic' version 2.4.1 from 2010-06-29.

Automatic conversion script
Id: cif_fix_values 1715 2011-07-08 13:25:40Z adriana 
;
_cod_original_sg_symbol_H-M P-1
_cod_original_formula_sum 'C17 H31 Br Mo0.50 N P2'
_cod_database_code 7018629

loop_
_symmetry_equiv_pos_as_xyz
'x, y, z'
'-x, -y, -z'

loop_
_atom_site_label
_atom_site_type_symbol
_atom_site_fract_x
_atom_site_fract_y
_atom_site_fract_z
_atom_site_U_iso_or_equiv
_atom_site_adp_type
_atom_site_occupancy
_atom_site_symmetry_multiplicity
_atom_site_calc_flag
_atom_site_refinement_flags
_atom_site_disorder_assembly
_atom_site_disorder_group
Mo1 Mo 0.5000 0.5000 0.5000 0.01095(3) Uani 1 2 d S . .
Br1 Br 0.692404(11) 0.661594(11) 0.534554(10) 0.01641(3) Uani 1 1 d . . .
N1 N 0.15800(10) 0.78983(9) 0.40552(8) 0.01471(15) Uani 1 1 d . . .
P1 P 0.40925(3) 0.66672(3) 0.30513(2) 0.01391(5) Uani 1 1 d . . .
P2 P 0.71740(3) 0.40047(3) 0.38886(2) 0.01196(5) Uani 1 1 d . . .
C1 C 0.4687(3) 0.8487(3) 0.2480(3) 0.0169(4) Uani 0.630(4) 1 d PU A 1
H1B H 0.4004 0.9019 0.1833 0.020 Uiso 0.630(4) 1 calc PR A 1
H1C H 0.4537 0.8908 0.3177 0.020 Uiso 0.630(4) 1 calc PR A 1
C2 C 0.6334(2) 0.86463(18) 0.19444(18) 0.0205(4) Uani 0.630(4) 1 d PU A 1
H2A H 0.6529 0.9633 0.1642 0.031 Uiso 0.630(4) 1 calc PR A 1
H2B H 0.6502 0.8230 0.1255 0.031 Uiso 0.630(4) 1 calc PR A 1
H2C H 0.7027 0.8178 0.2592 0.031 Uiso 0.630(4) 1 calc PR A 1
C1' C 0.5149(5) 0.8216(5) 0.2573(5) 0.0167(7) Uani 0.370(4) 1 d PU A 2
H1'A H 0.4862 0.8748 0.3180 0.020 Uiso 0.370(4) 1 calc PR A 2
H1'B H 0.6243 0.7919 0.2651 0.020 Uiso 0.370(4) 1 calc PR A 2
C2' C 0.4996(4) 0.9208(3) 0.1293(3) 0.0250(8) Uani 0.370(4) 1 d PU A 2
H2'A H 0.5482 1.0064 0.1237 0.038 Uiso 0.370(4) 1 calc PR A 2
H2'B H 0.3913 0.9425 0.1142 0.038 Uiso 0.370(4) 1 calc PR A 2
H2'C H 0.5491 0.8780 0.0671 0.038 Uiso 0.370(4) 1 calc PR A 2
C3 C 0.41905(13) 0.60018(13) 0.16782(11) 0.0218(2) Uani 1 1 d . A .
H3A H 0.5275 0.5747 0.1494 0.026 Uiso 1 1 calc R . .
H3B H 0.3651 0.5133 0.1923 0.026 Uiso 1 1 calc R . .
C4 C 0.35693(19) 0.6901(2) 0.04715(13) 0.0451(4) Uani 1 1 d . . .
H4A H 0.3676 0.6381 -0.0146 0.068 Uiso 1 1 calc R A .
H4B H 0.4141 0.7738 0.0163 0.068 Uiso 1 1 calc R . .
H4C H 0.2490 0.7165 0.0619 0.068 Uiso 1 1 calc R . .
C5 C 0.20426(12) 0.72019(11) 0.30977(10) 0.01716(19) Uani 1 1 d . A .
H5A H 0.1796 0.7835 0.2279 0.021 Uiso 1 1 calc R . .
H5B H 0.1449 0.6372 0.3251 0.021 Uiso 1 1 calc R . .
C6 C 0.03082(12) 0.89366(10) 0.36607(11) 0.01727(19) Uani 1 1 d . . .
H6A H -0.0143 0.9240 0.4382 0.021 Uiso 1 1 calc R . .
H6B H -0.0492 0.8509 0.3358 0.021 Uiso 1 1 calc R . .
C7 C 0.19569(13) 1.09614(11) 0.28629(11) 0.01878(19) Uani 1 1 d . . .
H7A H 0.2359 1.0721 0.3657 0.023 Uiso 1 1 calc R . .
C8 C 0.24923(14) 1.20847(11) 0.19344(11) 0.0210(2) Uani 1 1 d . . .
H8A H 0.3259 1.2606 0.2093 0.025 Uiso 1 1 calc R . .
C9 C 0.19079(15) 1.24469(12) 0.07746(11) 0.0239(2) Uani 1 1 d . . .
H9A H 0.2278 1.3212 0.0136 0.029 Uiso 1 1 calc R . .
C10 C 0.07825(15) 1.16899(13) 0.05501(12) 0.0256(2) Uani 1 1 d . . .
H10A H 0.0375 1.1940 -0.0242 0.031 Uiso 1 1 calc R . .
C11 C 0.02472(14) 1.05637(12) 0.14824(11) 0.0217(2) Uani 1 1 d . . .
H11A H -0.0528 1.0052 0.1323 0.026 Uiso 1 1 calc R . .
C12 C 0.08356(12) 1.01798(10) 0.26463(10) 0.01642(18) Uani 1 1 d . . .
C13 C 0.88262(11) 0.30914(10) 0.47503(10) 0.01607(18) Uani 1 1 d . . .
H13A H 0.9458 0.2591 0.4227 0.019 Uiso 1 1 calc R . .
H13B H 0.9457 0.3789 0.4895 0.019 Uiso 1 1 calc R . .
C14 C 0.67408(13) 0.27702(11) 0.30524(11) 0.01844(19) Uani 1 1 d . A .
H14A H 0.5828 0.3146 0.2582 0.022 Uiso 1 1 calc R . .
H14B H 0.7603 0.2710 0.2442 0.022 Uiso 1 1 calc R . .
C15 C 0.64533(15) 0.13074(12) 0.38719(12) 0.0234(2) Uani 1 1 d . . .
H15A H 0.6162 0.0746 0.3360 0.035 Uiso 1 1 calc R A .
H15B H 0.5629 0.1353 0.4503 0.035 Uiso 1 1 calc R . .
H15C H 0.7384 0.0885 0.4279 0.035 Uiso 1 1 calc R . .
C16 C 0.82554(12) 0.52986(11) 0.26864(10) 0.01617(18) Uani 1 1 d . A .
H16A H 0.7540 0.5821 0.2061 0.019 Uiso 1 1 calc R . .
H16B H 0.8603 0.5966 0.3083 0.019 Uiso 1 1 calc R . .
C17 C 0.96413(13) 0.47776(12) 0.19974(12) 0.0224(2) Uani 1 1 d . . .
H17A H 1.0087 0.5565 0.1376 0.034 Uiso 1 1 calc R A .
H17B H 0.9325 0.4124 0.1585 0.034 Uiso 1 1 calc R . .
H17C H 1.0400 0.4310 0.2590 0.034 Uiso 1 1 calc R . .

loop_
_atom_site_aniso_label
_atom_site_aniso_U_11
_atom_site_aniso_U_22
_atom_site_aniso_U_33
_atom_site_aniso_U_23
_atom_site_aniso_U_13
_atom_site_aniso_U_12
Mo1 0.00806(5) 0.01519(5) 0.00995(5) -0.00393(4) -0.00065(4) -0.00130(4)
Br1 0.01245(5) 0.02113(5) 0.01800(5) -0.00822(4) -0.00108(4) -0.00467(3)
N1 0.0157(4) 0.0138(3) 0.0140(4) -0.0030(3) -0.0030(3) 0.0017(3)
P1 0.01344(11) 0.01689(11) 0.01140(11) -0.00333(9) -0.00110(9) -0.00314(8)
P2 0.01051(10) 0.01341(10) 0.01172(11) -0.00329(8) -0.00058(8) -0.00054(8)
C1 0.0142(12) 0.0152(10) 0.0195(10) -0.0025(8) 0.0002(9) -0.0002(8)
C2 0.0169(8) 0.0186(8) 0.0237(9) -0.0028(6) 0.0023(6) -0.0036(6)
C1' 0.015(2) 0.0145(17) 0.0191(16) -0.0021(13) -0.0015(16) -0.0013(13)
C2' 0.0316(17) 0.0176(13) 0.0209(15) 0.0017(11) 0.0014(13) -0.0028(11)
C3 0.0201(5) 0.0322(6) 0.0149(5) -0.0096(4) -0.0016(4) -0.0010(4)
C4 0.0356(8) 0.0821(13) 0.0159(6) -0.0161(7) -0.0084(5) 0.0205(8)
C5 0.0183(5) 0.0174(4) 0.0171(5) -0.0069(4) -0.0066(4) 0.0037(3)
C6 0.0159(4) 0.0154(4) 0.0191(5) -0.0030(4) -0.0024(4) 0.0018(3)
C7 0.0218(5) 0.0170(4) 0.0178(5) -0.0049(4) -0.0044(4) 0.0004(4)
C8 0.0238(5) 0.0169(4) 0.0218(5) -0.0050(4) -0.0005(4) -0.0015(4)
C9 0.0304(6) 0.0199(5) 0.0184(5) -0.0018(4) 0.0008(4) 0.0002(4)
C10 0.0335(6) 0.0241(5) 0.0169(5) -0.0017(4) -0.0067(5) 0.0010(5)
C11 0.0237(5) 0.0204(5) 0.0211(5) -0.0050(4) -0.0074(4) 0.0011(4)
C12 0.0171(4) 0.0141(4) 0.0174(5) -0.0041(4) -0.0028(4) 0.0030(3)
C13 0.0127(4) 0.0162(4) 0.0176(5) -0.0019(4) -0.0021(4) -0.0006(3)
C14 0.0206(5) 0.0194(4) 0.0173(5) -0.0082(4) -0.0023(4) -0.0007(4)
C15 0.0296(6) 0.0177(5) 0.0256(6) -0.0090(4) -0.0039(5) -0.0036(4)
C16 0.0136(4) 0.0166(4) 0.0153(5) -0.0011(3) 0.0018(3) 0.0009(3)
C17 0.0180(5) 0.0255(5) 0.0213(5) -0.0055(4) 0.0066(4) -0.0009(4)

loop_
_atom_type_symbol
_atom_type_description
_atom_type_scat_dispersion_real
_atom_type_scat_dispersion_imag
_atom_type_scat_source
C C 0.0033 0.0016 'International Tables Vol C Tables 4.2.6.8 and 6.1.1.4'
H H 0.0000 0.0000 'International Tables Vol C Tables 4.2.6.8 and 6.1.1.4'
N N 0.0061 0.0033 'International Tables Vol C Tables 4.2.6.8 and 6.1.1.4'
P P 0.1023 0.0942 'International Tables Vol C Tables 4.2.6.8 and 6.1.1.4'
Br Br -0.2901 2.4595 'International Tables Vol C Tables 4.2.6.8 and 6.1.1.4'
Mo Mo -1.6832 0.6857 'International Tables Vol C Tables 4.2.6.8 and 6.1.1.4'

loop_
_geom_angle_atom_site_label_1
_geom_angle_atom_site_label_2
_geom_angle_atom_site_label_3
_geom_angle
_geom_angle_site_symmetry_1
_geom_angle_site_symmetry_3
P2 Mo1 P2 180.0 2_666 .
P2 Mo1 P1 86.488(9) 2_666 .
P2 Mo1 P1 93.513(9) . .
P2 Mo1 P1 93.512(9) 2_666 2_666
P2 Mo1 P1 86.487(9) . 2_666
P1 Mo1 P1 180.000(1) . 2_666
P2 Mo1 Br1 86.189(7) 2_666 2_666
P2 Mo1 Br1 93.811(7) . 2_666
P1 Mo1 Br1 85.195(7) . 2_666
P1 Mo1 Br1 94.806(7) 2_666 2_666
P2 Mo1 Br1 93.811(7) 2_666 .
P2 Mo1 Br1 86.189(7) . .
P1 Mo1 Br1 94.805(7) . .
P1 Mo1 Br1 85.195(7) 2_666 .
Br1 Mo1 Br1 179.999(1) 2_666 .
C5 N1 C13 111.74(8) . 2_666
C5 N1 C6 110.55(8) . .
C13 N1 C6 110.73(8) 2_666 .
C1' P1 C5 108.13(14) . .
C1' P1 C3 105.56(16) . .
C5 P1 C3 98.41(5) . .
C1' P1 C1 14.70(11) . .
C5 P1 C1 93.60(9) . .
C3 P1 C1 106.45(10) . .
C1' P1 Mo1 112.10(15) . .
C5 P1 Mo1 115.37(4) . .
C3 P1 Mo1 116.01(4) . .
C1 P1 Mo1 122.45(9) . .
C14 P2 C16 102.81(5) . .
C14 P2 C13 101.84(5) . .
C16 P2 C13 96.86(5) . .
C14 P2 Mo1 117.61(4) . .
C16 P2 Mo1 114.82(3) . .
C13 P2 Mo1 119.64(4) . .
C2 C1 P1 115.32(16) . .
C2 C1 H1B 108.4 . .
P1 C1 H1B 108.4 . .
C2 C1 H1C 108.4 . .
P1 C1 H1C 108.4 . .
H1B C1 H1C 107.5 . .
C2' C1' P1 119.9(3) . .
C2' C1' H1'A 107.4 . .
P1 C1' H1'A 107.4 . .
C2' C1' H1'B 107.4 . .
P1 C1' H1'B 107.4 . .
H1'A C1' H1'B 106.9 . .
C1' C2' H2'A 109.5 . .
C1' C2' H2'B 109.5 . .
H2'A C2' H2'B 109.5 . .
C1' C2' H2'C 109.5 . .
H2'A C2' H2'C 109.5 . .
H2'B C2' H2'C 109.5 . .
C4 C3 P1 120.10(10) . .
C4 C3 H3A 107.3 . .
P1 C3 H3A 107.3 . .
C4 C3 H3B 107.3 . .
P1 C3 H3B 107.3 . .
H3A C3 H3B 106.9 . .
C3 C4 H4A 109.5 . .
C3 C4 H4B 109.5 . .
H4A C4 H4B 109.5 . .
C3 C4 H4C 109.5 . .
H4A C4 H4C 109.5 . .
H4B C4 H4C 109.5 . .
N1 C5 P1 113.01(7) . .
N1 C5 H5A 109.0 . .
P1 C5 H5A 109.0 . .
N1 C5 H5B 109.0 . .
P1 C5 H5B 109.0 . .
H5A C5 H5B 107.8 . .
N1 C6 C12 111.37(9) . .
N1 C6 H6A 109.4 . .
C12 C6 H6A 109.4 . .
N1 C6 H6B 109.4 . .
C12 C6 H6B 109.4 . .
H6A C6 H6B 108.0 . .
C8 C7 C12 120.88(10) . .
C8 C7 H7A 119.6 . .
C12 C7 H7A 119.6 . .
C9 C8 C7 119.99(11) . .
C9 C8 H8A 120.0 . .
C7 C8 H8A 120.0 . .
C10 C9 C8 119.78(11) . .
C10 C9 H9A 120.1 . .
C8 C9 H9A 120.1 . .
C9 C10 C11 120.15(11) . .
C9 C10 H10A 119.9 . .
C11 C10 H10A 119.9 . .
C10 C11 C12 120.66(11) . .
C10 C11 H11A 119.7 . .
C12 C11 H11A 119.7 . .
C11 C12 C7 118.54(10) . .
C11 C12 C6 121.68(10) . .
C7 C12 C6 119.77(10) . .
N1 C13 P2 114.33(7) 2_666 .
N1 C13 H13A 108.7 2_666 .
P2 C13 H13A 108.7 . .
N1 C13 H13B 108.7 2_666 .
P2 C13 H13B 108.7 . .
H13A C13 H13B 107.6 . .
C15 C14 P2 115.14(8) . .
C15 C14 H14A 108.5 . .
P2 C14 H14A 108.5 . .
C15 C14 H14B 108.5 . .
P2 C14 H14B 108.5 . .
H14A C14 H14B 107.5 . .
C14 C15 H15A 109.5 . .
C14 C15 H15B 109.5 . .
H15A C15 H15B 109.5 . .
C14 C15 H15C 109.5 . .
H15A C15 H15C 109.5 . .
H15B C15 H15C 109.5 . .
C17 C16 P2 118.08(8) . .
C17 C16 H16A 107.8 . .
P2 C16 H16A 107.8 . .
C17 C16 H16B 107.8 . .
P2 C16 H16B 107.8 . .
H16A C16 H16B 107.1 . .
C16 C17 H17A 109.5 . .
C16 C17 H17B 109.5 . .
H17A C17 H17B 109.5 . .
C16 C17 H17C 109.5 . .
H17A C17 H17C 109.5 . .
H17B C17 H17C 109.5 . .

loop_
_geom_bond_atom_site_label_1
_geom_bond_atom_site_label_2
_geom_bond_distance
_geom_bond_site_symmetry_2
Mo1 P2 2.4981(3) 2_666
Mo1 P2 2.4981(3) .
Mo1 P1 2.4999(3) .
Mo1 P1 2.5000(3) 2_666
Mo1 Br1 2.57771(12) 2_666
Mo1 Br1 2.57773(13) .
N1 C5 1.4625(14) .
N1 C13 1.4632(14) 2_666
N1 C6 1.4748(13) .
P1 C1' 1.810(5) .
P1 C5 1.8441(11) .
P1 C3 1.8503(12) .
P1 C1 1.867(3) .
P2 C14 1.8464(11) .
P2 C16 1.8486(11) .
P2 C13 1.8503(10) .
C1 C2 1.528(3) .
C1 H1B 0.9900 .
C1 H1C 0.9900 .
C2 H2A 0.9800 .
C2 H2B 0.9800 .
C2 H2C 0.9800 .
C1' C2' 1.510(6) .
C1' H1'A 0.9900 .
C1' H1'B 0.9900 .
C2' H2'A 0.9800 .
C2' H2'B 0.9800 .
C2' H2'C 0.9800 .
C3 C4 1.5200(19) .
C3 H3A 0.9900 .
C3 H3B 0.9900 .
C4 H4A 0.9800 .
C4 H4B 0.9800 .
C4 H4C 0.9800 .
C5 H5A 0.9900 .
C5 H5B 0.9900 .
C6 C12 1.5091(15) .
C6 H6A 0.9900 .
C6 H6B 0.9900 .
C7 C8 1.3872(16) .
C7 C12 1.3951(15) .
C7 H7A 0.9500 .
C8 C9 1.3860(17) .
C8 H8A 0.9500 .
C9 C10 1.3849(18) .
C9 H9A 0.9500 .
C10 C11 1.3910(17) .
C10 H10A 0.9500 .
C11 C12 1.3909(16) .
C11 H11A 0.9500 .
C13 N1 1.4632(14) 2_666
C13 H13A 0.9900 .
C13 H13B 0.9900 .
C14 C15 1.5274(16) .
C14 H14A 0.9900 .
C14 H14B 0.9900 .
C15 H15A 0.9800 .
C15 H15B 0.9800 .
C15 H15C 0.9800 .
C16 C17 1.5286(15) .
C16 H16A 0.9900 .
C16 H16B 0.9900 .
C17 H17A 0.9800 .
C17 H17B 0.9800 .
C17 H17C 0.9800 .
